data_2216253
loop_
_publ_author_name
'Recillas-Mota, Jes\'us'
'Flores-Alamo, Marcos'
'Moreno-Esparza, Rafael'
'Gracia-Mora, Jes\'us'

_publ_section_title
;
 A copper(II) complex of 1,10-phenanthroline and enrofloxacin
;
_journal_coeditor_code BH2143
_journal_issue 12
_journal_name_full 'Acta Crystallographica Section E'
_journal_page_first m3030
_journal_page_last m3031
_journal_paper_doi 10.1107/S1600536807057649
_journal_volume 63
_journal_year 2007
_chemical_formula_iupac '[Cu (C19 H21 F N3 O3) (C12 H8 N2) (H2 O1)] N O3, 2H2 O'
_chemical_formula_moiety 'C31 H31 Cu F N5 O4 +, N O3 -, 2(H2 O)'
_chemical_formula_sum 'C31 H35 Cu F N6 O9'
_chemical_formula_weight 718.2
_chemical_name_systematic
;
aqua[1-cyclopropyl-7-(4-ethylpiperazin-1-yl)-6-fluoro-4-oxo-1,4-
dihydroquinoline-3-carboxylato](1,10-phenanthroline)copper(II) nitrate
dihydrate
;
_space_group_crystal_system triclinic
_space_group_IT_number 2
_space_group_name_Hall '-P 1'
_space_group_name_H-M_alt 'P -1'
_atom_sites_solution_hydrogens geom
_atom_sites_solution_primary direct
_atom_sites_solution_secondary difmap
_cell_angle_alpha 76.75(3)
_cell_angle_beta 87.91(3)
_cell_angle_gamma 80.37(2)
_cell_formula_units_Z 2
_cell_length_a 10.819(4)
_cell_length_b 12.019(5)
_cell_length_c 12.968(6)
_cell_measurement_reflns_used 50
_cell_measurement_temperature 298(2)
_cell_measurement_theta_max 23.934
_cell_measurement_theta_min 3.838
_cell_volume 1618.3(12)
_computing_cell_refinement 'XSCANS (Siemens, 1993)'
_computing_data_collection 'XSCANS (Siemens, 1993)'
_computing_data_reduction 'XSCANS (Siemens, 1993)'
_computing_molecular_graphics 'Ortep-3 for Windows (Farrugia, 1997)'
_computing_publication_material 'WinGX (Farrugia, 1999)'
_computing_structure_refinement 'SHELXL97 (Sheldrick, 1997)'
_computing_structure_solution 'SHELXS97 (Sheldrick, 1997)'
_diffrn_ambient_temperature 298(2)
_diffrn_measured_fraction_theta_full 0.995
_diffrn_measured_fraction_theta_max 0.995
_diffrn_measurement_device 'Siemens P4'
_diffrn_measurement_device_type 'Siemens P4'
_diffrn_measurement_method '2\q/\w scans'
_diffrn_radiation_monochromator graphite
_diffrn_radiation_source 'fine-focus sealed tube'
_diffrn_radiation_type MoK\a
_diffrn_radiation_wavelength 0.71073
_diffrn_reflns_av_R_equivalents 0.035
_diffrn_reflns_limit_h_max 12
_diffrn_reflns_limit_h_min -1
_diffrn_reflns_limit_k_max 14
_diffrn_reflns_limit_k_min -14
_diffrn_reflns_limit_l_max 15
_diffrn_reflns_limit_l_min -15
_diffrn_reflns_number 6697
_diffrn_reflns_theta_full 25.05
_diffrn_reflns_theta_max 25.05
_diffrn_reflns_theta_min 1.61
_diffrn_standards_decay_% 3.57
_diffrn_standards_interval_count 97
_diffrn_standards_number 3
_exptl_absorpt_coefficient_mu 0.744
_exptl_absorpt_correction_T_max 0.8534
_exptl_absorpt_correction_T_min 0.8244
_exptl_absorpt_correction_type psi-scan
_exptl_absorpt_process_details '(XSCANS; Siemens, 1993)'
_exptl_crystal_colour green
_exptl_crystal_density_diffrn 1.474
_exptl_crystal_density_method 'not measured'
_exptl_crystal_description block
_exptl_crystal_F_000 746
_exptl_crystal_size_max 0.27
_exptl_crystal_size_mid 0.24
_exptl_crystal_size_min 0.22
_refine_diff_density_max 0.293
_refine_diff_density_min -0.304
_refine_ls_extinction_method none
_refine_ls_goodness_of_fit_ref 1.028
_refine_ls_hydrogen_treatment constr
_refine_ls_matrix_type full
_refine_ls_number_parameters 434
_refine_ls_number_reflns 5711
_refine_ls_number_restraints 0
_refine_ls_restrained_S_all 1.028
_refine_ls_R_factor_all 0.1403
_refine_ls_R_factor_gt 0.0612
_refine_ls_shift/su_max 0
_refine_ls_shift/su_mean 0
_refine_ls_structure_factor_coef Fsqd
_refine_ls_weighting_details 'calc w=1/[\s^2^(Fo^2^)+(0.0373P)^2^+0.4734P] where P=(Fo^2^+2Fc^2^)/3'
_refine_ls_weighting_scheme calc
_refine_ls_wR_factor_gt 0.1011
_refine_ls_wR_factor_ref 0.1288
_reflns_number_gt 3170
_reflns_number_total 5711
_reflns_threshold_expression I>2\s(I)
_cod_data_source_file bh2143.cif
_cod_data_source_block I
_cod_database_code 2216253
_cod_database_fobs_code 2216253

loop_
_space_group_symop_id
_space_group_symop_operation_xyz
1 x,y,z
2 -x,-y,-z

loop_
_atom_site_type_symbol
_atom_site_label
_atom_site_fract_x
_atom_site_fract_y
_atom_site_fract_z
_atom_site_U_iso_or_equiv
_atom_site_adp_type
_atom_site_calc_flag
_atom_site_refinement_flags
_atom_site_occupancy
C C1 0.7460(6) 0.6938(5) 0.4278(4) 0.0567(16) Uani d . 1
H H1 0.8137 0.7218 0.449 0.068 Uiso calc R 1
C C2 0.7685(6) 0.6165(5) 0.3609(5) 0.0646(18) Uani d . 1
H H2 0.8489 0.597 0.3356 0.078 Uiso calc R 1
C C3 0.6713(6) 0.5696(5) 0.3330(4) 0.0597(17) Uani d . 1
H H3 0.6855 0.5166 0.29 0.072 Uiso calc R 1
C C4 0.5490(6) 0.6022(4) 0.3700(4) 0.0492(15) Uani d . 1
C C5 0.4388(7) 0.5585(5) 0.3482(5) 0.0618(18) Uani d . 1
H H5 0.4461 0.5044 0.3064 0.074 Uiso calc R 1
C C6 0.3262(6) 0.5939(5) 0.3867(5) 0.0626(18) Uani d . 1
H H6 0.2574 0.5639 0.3704 0.075 Uiso calc R 1
C C7 0.3083(5) 0.6771(5) 0.4525(4) 0.0470(14) Uani d . 1
C C8 0.1942(6) 0.7186(5) 0.4960(5) 0.0583(16) Uani d . 1
H H8 0.1214 0.6926 0.4827 0.07 Uiso calc R 1
C C9 0.1895(5) 0.7977(5) 0.5584(4) 0.0537(15) Uani d . 1
H H9 0.1139 0.8252 0.5873 0.064 Uiso calc R 1
C C10 0.2993(5) 0.8361(4) 0.5778(4) 0.0437(13) Uani d . 1
H H10 0.2951 0.8894 0.6202 0.052 Uiso calc R 1
C C11 0.4145(5) 0.7207(4) 0.4766(4) 0.0383(13) Uani d . 1
C C12 0.5349(5) 0.6835(4) 0.4353(4) 0.0399(13) Uani d . 1
C C13 0.7644(5) 1.0355(4) 0.7580(4) 0.0390(13) Uani d . 1
H H13 0.8515 1.0247 0.758 0.047 Uiso calc R 1
C C14 0.7075(5) 0.9895(4) 0.6880(4) 0.0351(12) Uani d . 1
C C15 0.5749(5) 1.0025(4) 0.6883(4) 0.0345(12) Uani d . 1
C C16 0.5078(4) 1.0642(4) 0.7631(4) 0.0329(11) Uani d . 1
C C17 0.5737(5) 1.1117(4) 0.8305(4) 0.0329(12) Uani d . 1
C C18 0.5072(5) 1.1760(4) 0.8994(4) 0.0394(13) Uani d . 1
H H18 0.5515 1.2064 0.9435 0.047 Uiso calc R 1
C C19 0.3777(5) 1.1947(4) 0.9025(4) 0.0376(12) Uani d . 1
C C20 0.3156(5) 1.1416(4) 0.8364(4) 0.0423(13) Uani d . 1
C C21 0.3771(5) 1.0788(4) 0.7702(4) 0.0403(13) Uani d . 1
H H21 0.3321 1.0452 0.7293 0.048 Uiso calc R 1
C C22 0.7761(5) 1.1298(5) 0.9055(4) 0.0459(14) Uani d . 1
H H22 0.7736 1.0835 0.9781 0.055 Uiso calc R 1
C C23 0.7825(6) 1.2536(5) 0.8956(5) 0.0641(17) Uani d . 1
H H23A 0.782 1.2813 0.9603 0.077 Uiso calc R 1
H H23B 0.7402 1.309 0.8358 0.077 Uiso calc R 1
C C24 0.8955(6) 1.1718(6) 0.8735(5) 0.077(2) Uani d . 1
H H24A 0.9216 1.1779 0.8004 0.093 Uiso calc R 1
H H24B 0.9633 1.1502 0.9248 0.093 Uiso calc R 1
C C25 0.7914(5) 0.9325(4) 0.6140(4) 0.0411(13) Uani d . 1
C C26 0.3700(5) 1.3449(4) 1.0030(4) 0.0481(14) Uani d . 1
H H26A 0.4181 1.3862 0.9468 0.058 Uiso calc R 1
H H26B 0.4276 1.3007 1.0589 0.058 Uiso calc R 1
C C27 0.2754(5) 1.4304(4) 1.0459(4) 0.0531(15) Uani d . 1
H H27A 0.3186 1.4831 1.0718 0.064 Uiso calc R 1
H H27B 0.2191 1.4757 0.9895 0.064 Uiso calc R 1
C C28 0.1357(5) 1.2918(5) 1.0910(4) 0.0499(14) Uani d . 1
H H28A 0.0774 1.3376 1.0364 0.06 Uiso calc R 1
H H28B 0.088 1.2501 1.1472 0.06 Uiso calc R 1
C C29 0.2275(5) 1.2062(4) 1.0451(4) 0.0491(15) Uani d . 1
H H29A 0.2812 1.1562 1.1011 0.059 Uiso calc R 1
H H29B 0.1816 1.158 1.0155 0.059 Uiso calc R 1
C C30 0.1149(6) 1.4505(5) 1.1817(5) 0.0653(18) Uani d . 1
H H30A 0.0488 1.4898 1.1313 0.078 Uiso calc R 1
H H30B 0.16 1.5088 1.1959 0.078 Uiso calc R 1
C C31 0.0562(6) 1.3940(6) 1.2832(5) 0.082(2) Uani d . 1
H H31A -0.0021 1.348 1.2677 0.123 Uiso calc R 1
H H31B 0.0129 1.4527 1.3168 0.123 Uiso calc R 1
H H31C 0.1204 1.3454 1.3297 0.123 Uiso calc R 1
Cu Cu1 0.57945(6) 0.84081(6) 0.55762(5) 0.0410(2) Uani d . 1
F F1 0.1881(3) 1.1611(3) 0.8365(2) 0.0651(10) Uani d . 1
N N01 0.3156(6) 0.6901(5) 0.8300(4) 0.0649(14) Uani d . 1
N N1 0.6331(4) 0.7290(3) 0.4623(3) 0.0416(11) Uani d . 1
N N2 0.4095(4) 0.7998(3) 0.5383(3) 0.0380(11) Uani d . 1
N N3 0.7045(4) 1.0947(3) 0.8261(3) 0.0356(10) Uani d . 1
N N4 0.3054(4) 1.2660(3) 0.9618(3) 0.0397(10) Uani d . 1
N N5 0.2019(4) 1.3690(3) 1.1333(3) 0.0453(11) Uani d . 1
O O01 0.3491(5) 0.7816(5) 0.8383(4) 0.1054(18) Uani d . 1
O O1 0.5090(3) 0.9650(3) 0.6268(3) 0.0418(9) Uani d . 1
O O2 0.7439(3) 0.8813(3) 0.5512(3) 0.0485(10) Uani d . 1
O O02 0.2046(5) 0.6808(5) 0.8384(5) 0.121(2) Uani d . 1
O O1W 0.6097(4) 0.7053(3) 0.7104(3) 0.0628(11) Uani d . 1
H H1C 0.6676 0.6892 0.7558 0.094 Uiso d R 1
H H1D 0.5437 0.6983 0.7454 0.094 Uiso d R 1
O O03 0.3973(5) 0.6117(5) 0.8137(4) 0.1022(17) Uani d . 1
O O3 0.9053(3) 0.9349(3) 0.6145(3) 0.0630(11) Uani d . 1
O O2W 0.0721(5) 0.9211(4) 0.8484(4) 0.1185(19) Uani d . 1
H H2C 0.1372 0.8658 0.8557 0.178 Uiso d R 1
H H2D 0.0777 0.9454 0.7795 0.178 Uiso d R 1
O O3W 0.0751(4) 1.0871(4) 0.6304(3) 0.0894(15) Uani d . 1
H H3C 0.1166 1.0938 0.5724 0.134 Uiso d R 1
H H3D 0.0237 1.0423 0.6254 0.134 Uiso d R 1

loop_
_atom_site_aniso_label
_atom_site_aniso_U_11
_atom_site_aniso_U_22
_atom_site_aniso_U_33
_atom_site_aniso_U_12
_atom_site_aniso_U_13
_atom_site_aniso_U_23
C1 0.056(4) 0.052(4) 0.064(4) 0.000(3) 0.006(3) -0.024(3)
C2 0.068(5) 0.060(4) 0.067(4) 0.006(4) 0.010(4) -0.029(4)
C3 0.085(5) 0.042(3) 0.050(4) 0.007(4) 0.005(4) -0.021(3)
C4 0.073(4) 0.033(3) 0.041(3) -0.001(3) -0.007(3) -0.013(3)
C5 0.090(5) 0.047(4) 0.055(4) -0.009(4) -0.008(4) -0.025(3)
C6 0.082(5) 0.054(4) 0.062(4) -0.026(4) -0.020(4) -0.021(3)
C7 0.047(4) 0.042(3) 0.051(3) -0.008(3) -0.013(3) -0.006(3)
C8 0.050(4) 0.056(4) 0.070(4) -0.021(3) -0.013(3) -0.006(3)
C9 0.042(4) 0.052(4) 0.065(4) -0.008(3) 0.008(3) -0.011(3)
C10 0.044(3) 0.045(3) 0.043(3) -0.008(3) 0.004(3) -0.014(3)
C11 0.051(4) 0.032(3) 0.032(3) -0.006(3) -0.005(3) -0.007(2)
C12 0.051(4) 0.033(3) 0.034(3) -0.001(3) -0.005(3) -0.007(2)
C13 0.028(3) 0.041(3) 0.050(3) -0.010(2) 0.005(3) -0.014(3)
C14 0.034(3) 0.031(3) 0.041(3) -0.005(2) 0.003(2) -0.011(2)
C15 0.042(3) 0.033(3) 0.030(3) -0.007(3) -0.003(2) -0.011(2)
C16 0.033(3) 0.036(3) 0.032(3) -0.009(2) 0.000(2) -0.009(2)
C17 0.037(3) 0.029(3) 0.034(3) -0.009(2) 0.004(2) -0.008(2)
C18 0.043(3) 0.043(3) 0.038(3) -0.012(3) -0.002(3) -0.018(3)
C19 0.042(3) 0.038(3) 0.035(3) -0.008(3) 0.003(2) -0.012(2)
C20 0.028(3) 0.049(3) 0.056(3) -0.010(3) 0.006(3) -0.022(3)
C21 0.039(3) 0.049(3) 0.041(3) -0.012(3) 0.000(3) -0.020(3)
C22 0.047(4) 0.055(4) 0.042(3) -0.013(3) -0.006(3) -0.020(3)
C23 0.070(4) 0.061(4) 0.073(4) -0.026(4) -0.002(4) -0.028(3)
C24 0.045(4) 0.118(6) 0.097(5) -0.029(4) 0.010(4) -0.071(5)
C25 0.040(4) 0.038(3) 0.048(3) -0.005(3) -0.004(3) -0.015(3)
C26 0.056(4) 0.045(3) 0.052(3) -0.015(3) 0.012(3) -0.025(3)
C27 0.074(4) 0.038(3) 0.051(3) -0.011(3) 0.013(3) -0.018(3)
C28 0.048(4) 0.054(4) 0.052(3) -0.014(3) 0.011(3) -0.019(3)
C29 0.058(4) 0.046(3) 0.048(3) -0.016(3) 0.015(3) -0.016(3)
C30 0.071(4) 0.055(4) 0.073(4) 0.006(3) 0.015(4) -0.033(3)
C31 0.080(5) 0.087(5) 0.084(5) -0.003(4) 0.035(4) -0.042(4)
Cu1 0.0408(4) 0.0434(4) 0.0450(4) -0.0071(3) 0.0033(3) -0.0229(3)
F1 0.0330(18) 0.102(3) 0.080(2) -0.0126(18) 0.0059(16) -0.060(2)
N01 0.069(4) 0.072(4) 0.048(3) -0.015(4) 0.002(3) 0.002(3)
N1 0.043(3) 0.040(3) 0.044(3) -0.003(2) 0.004(2) -0.018(2)
N2 0.042(3) 0.036(3) 0.037(2) -0.003(2) 0.000(2) -0.012(2)
N3 0.036(3) 0.037(2) 0.037(2) -0.008(2) 0.001(2) -0.016(2)
N4 0.044(3) 0.039(2) 0.043(3) -0.013(2) 0.008(2) -0.019(2)
N5 0.053(3) 0.037(3) 0.047(3) -0.002(2) 0.004(2) -0.017(2)
O01 0.111(4) 0.079(4) 0.131(5) -0.027(3) -0.010(3) -0.024(3)
O1 0.040(2) 0.045(2) 0.047(2) -0.0076(17) 0.0045(17) -0.0246(18)
O2 0.039(2) 0.061(2) 0.056(2) -0.0132(19) 0.0109(18) -0.032(2)
O02 0.067(4) 0.158(6) 0.128(5) -0.039(4) -0.004(3) 0.004(4)
O1W 0.061(3) 0.075(3) 0.050(2) -0.012(2) -0.002(2) -0.009(2)
O03 0.106(4) 0.093(4) 0.121(4) -0.016(3) 0.025(3) -0.055(3)
O3 0.035(2) 0.083(3) 0.085(3) -0.012(2) 0.010(2) -0.048(2)
O2W 0.106(4) 0.116(4) 0.122(4) 0.009(4) -0.020(3) -0.021(4)
O3W 0.094(4) 0.128(4) 0.070(3) -0.058(3) 0.019(3) -0.044(3)

loop_
_atom_type_symbol
_atom_type_description
_atom_type_scat_dispersion_real
_atom_type_scat_dispersion_imag
_atom_type_scat_source
C C 0.0033 0.0016 'International Tables Vol C Tables 4.2.6.8 and 6.1.1.4'
H H 0 0 'International Tables Vol C Tables 4.2.6.8 and 6.1.1.4'
Cu Cu 0.3201 1.2651 'International Tables Vol C Tables 4.2.6.8 and 6.1.1.4'
F F 0.0171 0.0103 'International Tables Vol C Tables 4.2.6.8 and 6.1.1.4'
N N 0.0061 0.0033 'International Tables Vol C Tables 4.2.6.8 and 6.1.1.4'
O O 0.0106 0.006 'International Tables Vol C Tables 4.2.6.8 and 6.1.1.4'

loop_
_geom_angle_atom_site_label_1
_geom_angle_atom_site_label_2
_geom_angle_atom_site_label_3
_geom_angle_site_symmetry_1
_geom_angle_site_symmetry_3
_geom_angle
N1 C1 C2 . . 123.1(6)
N1 C1 H1 . . 118.4
C2 C1 H1 . . 118.4
C3 C2 C1 . . 119.4(6)
C3 C2 H2 . . 120.3
C1 C2 H2 . . 120.3
C2 C3 C4 . . 119.7(5)
C2 C3 H3 . . 120.2
C4 C3 H3 . . 120.2
C3 C4 C12 . . 116.8(5)
C3 C4 C5 . . 125.5(5)
C12 C4 C5 . . 117.7(5)
C6 C5 C4 . . 121.7(5)
C6 C5 H5 . . 119.2
C4 C5 H5 . . 119.2
C5 C6 C7 . . 122.1(6)
C5 C6 H6 . . 119
C7 C6 H6 . . 119
C8 C7 C11 . . 116.4(5)
C8 C7 C6 . . 125.8(5)
C11 C7 C6 . . 117.8(5)
C9 C8 C7 . . 120.2(5)
C9 C8 H8 . . 119.9
C7 C8 H8 . . 119.9
C8 C9 C10 . . 119.4(5)
C8 C9 H9 . . 120.3
C10 C9 H9 . . 120.3
N2 C10 C9 . . 122.7(5)
N2 C10 H10 . . 118.6
C9 C10 H10 . . 118.6
N2 C11 C7 . . 123.3(5)
N2 C11 C12 . . 116.5(5)
C7 C11 C12 . . 120.3(5)
N1 C12 C4 . . 122.7(5)
N1 C12 C11 . . 116.9(4)
C4 C12 C11 . . 120.4(5)
N3 C13 C14 . . 125.4(5)
N3 C13 H13 . . 117.3
C14 C13 H13 . . 117.3
C13 C14 C15 . . 118.2(4)
C13 C14 C25 . . 117.0(4)
C15 C14 C25 . . 124.8(4)
O1 C15 C14 . . 125.1(4)
O1 C15 C16 . . 117.4(4)
C14 C15 C16 . . 117.5(4)
C21 C16 C17 . . 118.3(4)
C21 C16 C15 . . 121.2(4)
C17 C16 C15 . . 120.6(4)
N3 C17 C18 . . 121.2(4)
N3 C17 C16 . . 118.7(4)
C18 C17 C16 . . 120.1(4)
C19 C18 C17 . . 121.4(4)
C19 C18 H18 . . 119.3
C17 C18 H18 . . 119.3
C18 C19 N4 . . 124.4(4)
C18 C19 C20 . . 116.6(4)
N4 C19 C20 . . 118.9(4)
C21 C20 F1 . . 119.2(4)
C21 C20 C19 . . 123.2(5)
F1 C20 C19 . . 117.5(4)
C20 C21 C16 . . 120.4(4)
C20 C21 H21 . . 119.8
C16 C21 H21 . . 119.8
C24 C22 C23 . . 61.0(4)
C24 C22 N3 . . 118.9(5)
C23 C22 N3 . . 119.6(5)
C24 C22 H22 . . 115.5
C23 C22 H22 . . 115.5
N3 C22 H22 . . 115.5
C22 C23 C24 . . 59.5(4)
C22 C23 H23A . . 117.8
C24 C23 H23A . . 117.8
C22 C23 H23B . . 117.8
C24 C23 H23B . . 117.8
H23A C23 H23B . . 115
C22 C24 C23 . . 59.5(3)
C22 C24 H24A . . 117.8
C23 C24 H24A . . 117.8
C22 C24 H24B . . 117.8
C23 C24 H24B . . 117.8
H24A C24 H24B . . 115
O3 C25 O2 . . 121.2(5)
O3 C25 C14 . . 119.2(4)
O2 C25 C14 . . 119.6(5)
N4 C26 C27 . . 109.9(4)
N4 C26 H26A . . 109.7
C27 C26 H26A . . 109.7
N4 C26 H26B . . 109.7
C27 C26 H26B . . 109.7
H26A C26 H26B . . 108.2
N5 C27 C26 . . 110.6(4)
N5 C27 H27A . . 109.5
C26 C27 H27A . . 109.5
N5 C27 H27B . . 109.5
C26 C27 H27B . . 109.5
H27A C27 H27B . . 108.1
N5 C28 C29 . . 110.8(4)
N5 C28 H28A . . 109.5
C29 C28 H28A . . 109.5
N5 C28 H28B . . 109.5
C29 C28 H28B . . 109.5
H28A C28 H28B . . 108.1
N4 C29 C28 . . 111.3(4)
N4 C29 H29A . . 109.4
C28 C29 H29A . . 109.4
N4 C29 H29B . . 109.4
C28 C29 H29B . . 109.4
H29A C29 H29B . . 108
N5 C30 C31 . . 113.9(5)
N5 C30 H30A . . 108.8
C31 C30 H30A . . 108.8
N5 C30 H30B . . 108.8
C31 C30 H30B . . 108.8
H30A C30 H30B . . 107.7
C30 C31 H31A . . 109.5
C30 C31 H31B . . 109.5
H31A C31 H31B . . 109.5
C30 C31 H31C . . 109.5
H31A C31 H31C . . 109.5
H31B C31 H31C . . 109.5
O2 Cu1 O1 . . 92.94(14)
O2 Cu1 N2 . . 170.46(16)
O1 Cu1 N2 . . 92.85(15)
O2 Cu1 N1 . . 90.95(16)
O1 Cu1 N1 . . 169.36(16)
N2 Cu1 N1 . . 82.08(17)
O2 Cu1 O1W . . 96.03(15)
O1 Cu1 O1W . . 94.13(14)
N2 Cu1 O1W . . 91.11(15)
N1 Cu1 O1W . . 95.31(15)
O02 N01 O03 1 1 122.7(7)
O02 N01 O03 . 1 122.7(7)
O02 N01 O03 1 . 122.7(7)
O02 N01 O03 . . 122.7(7)
O02 N01 O01 1 1 119.7(7)
O02 N01 O01 . 1 119.7(7)
O03 N01 O01 1 1 117.6(6)
O03 N01 O01 . 1 117.6(6)
O02 N01 O01 1 . 119.7(7)
O02 N01 O01 . . 119.7(7)
O03 N01 O01 1 . 117.6(6)
O03 N01 O01 . . 117.6(6)
C1 N1 C12 . . 118.3(4)
C1 N1 Cu1 . . 129.6(4)
C12 N1 Cu1 . . 112.1(3)
C10 N2 C11 . . 118.0(4)
C10 N2 Cu1 . . 129.5(3)
C11 N2 Cu1 . . 112.4(3)
C13 N3 C17 . . 119.6(4)
C13 N3 C22 . . 120.4(4)
C17 N3 C22 . . 119.6(4)
C19 N4 C26 . . 116.7(4)
C19 N4 C29 . . 115.1(4)
C26 N4 C29 . . 110.4(4)
C28 N5 C30 . . 111.8(4)
C28 N5 C27 . . 108.2(4)
C30 N5 C27 . . 111.8(4)
C15 O1 Cu1 . . 122.0(3)
C25 O2 Cu1 . . 127.3(3)
Cu1 O1W H1C . . 131.2
Cu1 O1W H1D . . 113
H1C O1W H1D . . 105.3
H2C O2W H2D . . 96.6
H3C O3W H3D . . 104.8

loop_
_geom_bond_atom_site_label_1
_geom_bond_atom_site_label_2
_geom_bond_site_symmetry_2
_geom_bond_distance
C1 N1 . 1.321(6)
C1 C2 . 1.398(7)
C1 H1 . 0.93
C2 C3 . 1.369(8)
C2 H2 . 0.93
C3 C4 . 1.413(8)
C3 H3 . 0.93
C4 C12 . 1.420(6)
C4 C5 . 1.442(8)
C5 C6 . 1.339(8)
C5 H5 . 0.93
C6 C7 . 1.442(7)
C6 H6 . 0.93
C7 C8 . 1.400(7)
C7 C11 . 1.413(7)
C8 C9 . 1.376(7)
C8 H8 . 0.93
C9 C10 . 1.395(7)
C9 H9 . 0.93
C10 N2 . 1.325(6)
C10 H10 . 0.93
C11 N2 . 1.368(6)
C11 C12 . 1.432(7)
C12 N1 . 1.364(6)
C13 N3 . 1.341(5)
C13 C14 . 1.376(6)
C13 H13 . 0.93
C14 C15 . 1.418(6)
C14 C25 . 1.498(6)
C15 O1 . 1.290(5)
C15 C16 . 1.454(6)
C16 C21 . 1.397(6)
C16 C17 . 1.417(6)
C17 N3 . 1.397(6)
C17 C18 . 1.413(6)
C18 C19 . 1.382(7)
C18 H18 . 0.93
C19 N4 . 1.404(5)
C19 C20 . 1.425(6)
C20 C21 . 1.356(6)
C20 F1 . 1.360(5)
C21 H21 . 0.93
C22 C24 . 1.476(7)
C22 C23 . 1.477(7)
C22 N3 . 1.484(6)
C22 H22 . 0.98
C23 C24 . 1.498(8)
C23 H23A . 0.97
C23 H23B . 0.97
C24 H24A . 0.97
C24 H24B . 0.97
C25 O3 . 1.238(6)
C25 O2 . 1.293(5)
C26 N4 . 1.468(6)
C26 C27 . 1.511(6)
C26 H26A . 0.97
C26 H26B . 0.97
C27 N5 . 1.487(6)
C27 H27A . 0.97
C27 H27B . 0.97
C28 N5 . 1.469(6)
C28 C29 . 1.516(6)
C28 H28A . 0.97
C28 H28B . 0.97
C29 N4 . 1.474(6)
C29 H29A . 0.97
C29 H29B . 0.97
C30 N5 . 1.473(6)
C30 C31 . 1.507(8)
C30 H30A . 0.97
C30 H30B . 0.97
C31 H31A . 0.96
C31 H31B . 0.96
C31 H31C . 0.96
Cu1 O2 . 1.915(3)
Cu1 O1 . 1.949(3)
Cu1 N2 . 2.021(4)
Cu1 N1 . 2.029(4)
Cu1 O1W . 2.253(4)
N01 O02 1 1.223(6)
N01 O02 . 1.223(6)
N01 O03 1 1.230(6)
N01 O03 . 1.230(6)
N01 O01 1 1.242(6)
N01 O01 . 1.242(6)
O1W H1C . 0.8422
O1W H1D . 0.8373
O2W H2C . 0.8754
O2W H2D . 0.8768
O3W H3C . 0.8564
O3W H3D . 0.8496

loop_
_geom_hbond_atom_site_label_D
_geom_hbond_atom_site_label_H
_geom_hbond_atom_site_label_A
_geom_hbond_site_symmetry_A
_geom_hbond_distance_DH
_geom_hbond_distance_HA
_geom_hbond_distance_DA
_geom_hbond_angle_DHA
_geom_hbond_publ_flag
O1W H1D O03 1 0.84 2.10 2.879(7) 155 yes
O2W H2C O01 1 0.88 2.37 3.194(7) 156.7 yes
O2W H2C O02 1 0.88 2.28 3.031(8) 143.8 yes
O2W H2D O3W 1 0.88 2.26 3.066(7) 152.3 yes
O3W H3C O2 2_676 0.86 2.17 3.005(5) 166.1 yes
O3W H3D O3 1_455 0.85 2.00 2.845(6) 179.1 yes

loop_
_geom_torsion_atom_site_label_1
_geom_torsion_atom_site_label_2
_geom_torsion_atom_site_label_3
_geom_torsion_atom_site_label_4
_geom_torsion
N1 C1 C2 C3 -3.3(9)
C1 C2 C3 C4 1.6(9)
C2 C3 C4 C5 -179.0(6)
C3 C4 C5 C6 179.8(6)
C5 C6 C7 C8 -179.9(6)
C6 C7 C8 C9 179.6(5)
C6 C7 C11 N2 -179.9(4)
C8 C7 C11 C12 -179.8(5)
C5 C4 C12 N1 178.9(5)
C3 C4 C12 C11 -179.6(5)
C5 C4 C12 C11 -0.6(7)
N2 C11 C12 N1 0.8(7)
C7 C11 C12 N1 -179.7(5)
N2 C11 C12 C4 -179.6(4)
C7 C11 C12 C4 -0.2(7)
N3 C13 C14 C15 -1.5(7)
N3 C13 C14 C25 176.4(4)
C13 C14 C15 O1 179.3(4)
C25 C14 C15 O1 1.6(8)
C13 C14 C15 C16 0.1(7)
C25 C14 C15 C16 -177.7(4)
O1 C15 C16 C21 2.0(7)
C14 C15 C16 C21 -178.7(5)
O1 C15 C16 C17 -177.6(4)
C14 C15 C16 C17 1.7(7)
C21 C16 C17 N3 178.2(4)
C15 C16 C17 N3 -2.2(7)
C21 C16 C17 C18 -2.6(7)
C15 C16 C17 C18 177.1(4)
N3 C17 C18 C19 178.8(5)
C16 C17 C18 C19 -0.4(7)
C17 C18 C19 N4 -174.1(4)
C17 C18 C19 C20 2.7(7)
C18 C19 C20 C21 -2.2(8)
N4 C19 C20 C21 174.8(5)
C18 C19 C20 F1 -178.5(5)
N4 C19 C20 F1 -1.5(7)
F1 C20 C21 C16 175.5(5)
C19 C20 C21 C16 -0.7(8)
C17 C16 C21 C20 3.1(7)
C15 C16 C21 C20 -176.6(5)
N3 C22 C23 C24 -108.7(6)
N3 C22 C24 C23 109.8(6)
C13 C14 C25 O3 -4.0(7)
C15 C14 C25 O3 173.8(5)
C13 C14 C25 O2 175.6(5)
C15 C14 C25 O2 -6.7(8)
N4 C26 C27 N5 60.1(6)
N5 C28 C29 N4 -57.1(6)
C2 C1 N1 C12 3.1(8)
C2 C1 N1 Cu1 -179.3(4)
C4 C12 N1 C1 -1.4(8)
C11 C12 N1 C1 178.1(5)
C4 C12 N1 Cu1 -179.4(4)
C11 C12 N1 Cu1 0.2(5)
O2 Cu1 N1 C1 8.1(5)
O1 Cu1 N1 C1 119.6(9)
N2 Cu1 N1 C1 -178.4(5)
O1W Cu1 N1 C1 -88.0(5)
O2 Cu1 N1 C12 -174.2(3)
O1 Cu1 N1 C12 -62.7(10)
N2 Cu1 N1 C12 -0.7(3)
O1W Cu1 N1 C12 89.7(3)
C9 C10 N2 C11 -0.4(7)
C9 C10 N2 Cu1 -178.8(4)
C7 C11 N2 C10 0.6(7)
C12 C11 N2 C10 180.0(4)
C7 C11 N2 Cu1 179.2(4)
C12 C11 N2 Cu1 -1.4(5)
O1 Cu1 N2 C10 -9.8(4)
N1 Cu1 N2 C10 179.6(5)
O1W Cu1 N2 C10 84.3(4)
O1 Cu1 N2 C11 171.7(3)
N1 Cu1 N2 C11 1.1(3)
O1W Cu1 N2 C11 -94.1(3)
C14 C13 N3 C17 1.1(7)
C14 C13 N3 C22 173.7(5)
C18 C17 N3 C13 -178.4(4)
C16 C17 N3 C13 0.8(7)
C18 C17 N3 C22 8.9(7)
C16 C17 N3 C22 -171.8(4)
C24 C22 N3 C13 40.1(7)
C23 C22 N3 C13 111.2(6)
C24 C22 N3 C17 -147.3(5)
C23 C22 N3 C17 -76.2(6)
C18 C19 N4 C26 14.4(7)
C20 C19 N4 C26 -162.4(5)
C18 C19 N4 C29 -117.5(5)
C20 C19 N4 C29 65.7(6)
C27 C26 N4 C19 169.1(4)
C27 C26 N4 C29 -56.9(5)
C28 C29 N4 C19 -169.6(4)
C28 C29 N4 C26 55.6(6)
C29 C28 N5 C30 -178.1(4)
C29 C28 N5 C27 58.3(5)
C31 C30 N5 C28 69.4(6)
C31 C30 N5 C27 -169.0(5)
C26 C27 N5 C28 -60.4(5)
C26 C27 N5 C30 176.0(5)
C14 C15 O1 Cu1 21.5(7)
C16 C15 O1 Cu1 -159.3(3)
O2 Cu1 O1 C15 -30.0(4)
N2 Cu1 O1 C15 157.6(4)
N1 Cu1 O1 C15 -141.3(8)
O1W Cu1 O1 C15 66.2(4)
O3 C25 O2 Cu1 166.3(4)
C14 C25 O2 Cu1 -13.3(7)
O1 Cu1 O2 C25 26.9(4)
N1 Cu1 O2 C25 -163.0(4)
O1W Cu1 O2 C25 -67.6(4)
